data_7706257
loop_
_publ_author_name
'Knippen, Katharina'
'Bredenk\"otter, Bj\"orn'
'Kanschat, Lisa'
'Kraft, Maryana'
'Vermeyen, Tom'
'Herrebout, Wouter'
'Sugimoto, Kunihisa'
'Bultinck, Patrick'
'Volkmer, Dirk'

_publ_section_title
;
 CFA-18: a homochiral metal-organic framework (MOF) constructed from rigid
 enantiopure bistriazolate linker molecules.
;
_journal_issue 44
_journal_name_full 'Dalton transactions (Cambridge, England : 2003)'
_journal_page_first 15758
_journal_page_last 15768
_journal_paper_doi 10.1039/d0dt02847a
_journal_volume 49
_journal_year 2020
_chemical_formula_sum 'C21 H22 N2 O6'
_chemical_formula_weight 398.40
_space_group_crystal_system orthorhombic
_space_group_IT_number 18
_space_group_name_Hall 'P 2 2ab'
_space_group_name_H-M_alt 'P 21 21 2'
_atom_sites_solution_hydrogens geom
_audit_creation_method SHELXL-2018/3
_audit_update_record
;
2020-10-05 deposited with the CCDC.	2020-10-29 downloaded from the CCDC.
;
_cell_angle_alpha 90
_cell_angle_beta 90
_cell_angle_gamma 90
_cell_formula_units_Z 2
_cell_length_a 9.7978(3)
_cell_length_b 12.4501(4)
_cell_length_c 7.9839(3)
_cell_measurement_reflns_used 4300
_cell_measurement_temperature 100(2)
_cell_measurement_theta_max 68.042
_cell_measurement_theta_min 4.513
_cell_volume 973.90(6)
_computing_cell_refinement 'SAINT V8.27B (Bruker AXS Inc., 2012)'
_computing_data_collection 'Bruker Instrument Service v3.0.25'
_computing_data_reduction 'SAINT V8.27B (Bruker AXS Inc., 2012)'
_computing_molecular_graphics 'Mercury, Diamond'
_computing_publication_material Word
_computing_structure_refinement 'SHELXL-2018/3 (Sheldrick, 2018)'
_computing_structure_solution 'SHELXT 2014/4 (Sheldrick, 2014)'
_diffrn_ambient_temperature 100(2)
_diffrn_measured_fraction_theta_full 0.987
_diffrn_measured_fraction_theta_max 0.987
_diffrn_measurement_device_type 'Bruker D8 Venture'
_diffrn_radiation_type CuK\a
_diffrn_radiation_wavelength 1.54178
_diffrn_reflns_av_R_equivalents 0.0228
_diffrn_reflns_av_unetI/netI 0.0224
_diffrn_reflns_Laue_measured_fraction_full 0.987
_diffrn_reflns_Laue_measured_fraction_max 0.987
_diffrn_reflns_limit_h_max 11
_diffrn_reflns_limit_h_min -7
_diffrn_reflns_limit_k_max 14
_diffrn_reflns_limit_k_min -14
_diffrn_reflns_limit_l_max 9
_diffrn_reflns_limit_l_min -9
_diffrn_reflns_number 5274
_diffrn_reflns_point_group_measured_fraction_full 0.979
_diffrn_reflns_point_group_measured_fraction_max 0.979
_diffrn_reflns_theta_full 67.679
_diffrn_reflns_theta_max 68.036
_diffrn_reflns_theta_min 5.541
_diffrn_source 'fine-focus sealed tube'
_exptl_absorpt_coefficient_mu 0.836
_exptl_absorpt_correction_T_max 0.7530
_exptl_absorpt_correction_T_min 0.6834
_exptl_absorpt_correction_type multi-scan
_exptl_absorpt_process_details 'SADABS V2014/5 (Bruker AXS Inc.)'
_exptl_crystal_colour yellow
_exptl_crystal_density_diffrn 1.359
_exptl_crystal_description 'block crystal'
_exptl_crystal_F_000 420
_exptl_crystal_size_max 0.07
_exptl_crystal_size_mid 0.05
_exptl_crystal_size_min 0.04
_refine_diff_density_max 0.186
_refine_diff_density_min -0.140
_refine_diff_density_rms 0.036
_refine_ls_abs_structure_details
;
 Flack x determined using 669 quotients [(I+)-(I-)]/[(I+)+(I-)]
 (Parsons, Flack and Wagner, Acta Cryst. B69 (2013) 249-259).
;
_refine_ls_abs_structure_Flack -0.02(10)
_refine_ls_extinction_method none
_refine_ls_goodness_of_fit_ref 1.089
_refine_ls_hydrogen_treatment constr
_refine_ls_matrix_type full
_refine_ls_number_parameters 135
_refine_ls_number_reflns 1751
_refine_ls_number_restraints 0
_refine_ls_restrained_S_all 1.089
_refine_ls_R_factor_all 0.0328
_refine_ls_R_factor_gt 0.0310
_refine_ls_shift/su_max 0.000
_refine_ls_shift/su_mean 0.000
_refine_ls_structure_factor_coef Fsqd
_refine_ls_weighting_details 'w=1/[\s^2^(Fo^2^)+(0.0433P)^2^+0.2011P] where P=(Fo^2^+2Fc^2^)/3'
_refine_ls_weighting_scheme calc
_refine_ls_wR_factor_gt 0.0783
_refine_ls_wR_factor_ref 0.0796
_reflns_Friedel_coverage 0.677
_reflns_Friedel_fraction_full 0.968
_reflns_Friedel_fraction_max 0.967
_reflns_number_gt 1679
_reflns_number_total 1751
_reflns_threshold_expression 'I > 2\s(I)'
_cod_data_source_file d0dt02847a2.cif
_cod_data_source_block cu_BB2_0ma_a
_cod_database_code 7706257
_shelx_shelxl_version_number 2018/3
_shelx_space_group_comment
;
The symmetry employed for this shelxl refinement is uniquely defined
by the following loop, which should always be used as a source of
symmetry information in preference to the above space-group names.
They are only intended as comments.
;

loop_
_space_group_symop_operation_xyz
'x, y, z'
'-x, -y, z'
'-x+1/2, y+1/2, -z'
'x+1/2, -y+1/2, -z'

loop_
_atom_site_label
_atom_site_type_symbol
_atom_site_fract_x
_atom_site_fract_y
_atom_site_fract_z
_atom_site_U_iso_or_equiv
_atom_site_adp_type
_atom_site_occupancy
_atom_site_site_symmetry_order
_atom_site_calc_flag
_atom_site_refinement_flags_posn
_atom_site_refinement_flags_adp
_atom_site_refinement_flags_occupancy
_atom_site_disorder_assembly
_atom_site_disorder_group
O1 O 0.30734(19) 0.04873(13) 0.1290(2) 0.0340(4) Uani 1 1 d . . . . .
O2 O 0.42489(18) 0.09889(13) -0.0855(2) 0.0330(4) Uani 1 1 d . . . . .
O3 O 0.60709(16) 0.24852(13) -0.0484(2) 0.0294(4) Uani 1 1 d . . . . .
H3 H 0.575665 0.193037 -0.094159 0.035 Uiso 1 1 calc R U . . .
N1 N 0.38253(19) 0.11309(15) 0.0594(2) 0.0251(4) Uani 1 1 d . . . . .
C1 C 0.5295(2) 0.27427(18) 0.0855(3) 0.0219(5) Uani 1 1 d . . . . .
C2 C 0.4213(2) 0.21070(16) 0.1460(3) 0.0219(4) Uani 1 1 d . . . . .
C3 C 0.3461(2) 0.24021(17) 0.2872(3) 0.0209(4) Uani 1 1 d . . . . .
H3A H 0.275233 0.195106 0.327880 0.025 Uiso 1 1 calc R U . . .
C4 C 0.3757(2) 0.33535(17) 0.3665(3) 0.0202(4) Uani 1 1 d . . . . .
C5 C 0.4828(2) 0.39902(17) 0.3065(3) 0.0196(4) Uani 1 1 d . . . . .
C6 C 0.5593(2) 0.36929(17) 0.1690(3) 0.0216(4) Uani 1 1 d . . . . .
H6 H 0.632122 0.413637 0.131578 0.026 Uiso 1 1 calc R U . . .
C7 C 0.500000 0.500000 0.4103(4) 0.0210(6) Uani 1 2 d S T P . .
C8 C 0.3653(2) 0.50113(18) 0.5140(2) 0.0217(4) Uani 1 1 d . . . . .
H8A H 0.383684 0.526543 0.629317 0.033 Uiso 1 1 calc R U . . .
H8B H 0.298294 0.550275 0.461655 0.033 Uiso 1 1 calc R U . . .
C9 C 0.3074(2) 0.38470(17) 0.5184(3) 0.0226(5) Uani 1 1 d . . . . .
C10 C 0.1523(2) 0.38486(19) 0.5045(3) 0.0288(5) Uani 1 1 d . . . . .
H10A H 0.125063 0.420883 0.400588 0.043 Uiso 1 1 calc R U . . .
H10B H 0.113210 0.423109 0.600474 0.043 Uiso 1 1 calc R U . . .
H10C H 0.118770 0.310694 0.503512 0.043 Uiso 1 1 calc R U . . .
C11 C 0.3515(3) 0.32514(19) 0.6777(3) 0.0291(5) Uani 1 1 d . . . . .
H11A H 0.322361 0.249965 0.670933 0.044 Uiso 1 1 calc R U . . .
H11B H 0.309245 0.359111 0.775577 0.044 Uiso 1 1 calc R U . . .
H11C H 0.451056 0.328313 0.688482 0.044 Uiso 1 1 calc R U . . .

loop_
_atom_site_aniso_label
_atom_site_aniso_U_11
_atom_site_aniso_U_22
_atom_site_aniso_U_33
_atom_site_aniso_U_23
_atom_site_aniso_U_13
_atom_site_aniso_U_12
O1 0.0403(10) 0.0251(8) 0.0367(10) -0.0009(7) 0.0035(8) -0.0089(7)
O2 0.0401(10) 0.0314(8) 0.0276(8) -0.0077(7) 0.0039(7) -0.0005(7)
O3 0.0291(9) 0.0306(8) 0.0284(9) -0.0070(7) 0.0063(7) -0.0013(7)
N1 0.0249(9) 0.0234(9) 0.0270(9) 0.0000(8) -0.0036(8) 0.0025(8)
C1 0.0185(10) 0.0272(10) 0.0201(10) 0.0009(8) -0.0009(8) 0.0042(8)
C2 0.0221(11) 0.0207(10) 0.0227(10) 0.0012(8) -0.0058(8) 0.0025(8)
C3 0.0192(10) 0.0219(10) 0.0215(10) 0.0039(8) -0.0028(8) -0.0014(8)
C4 0.0173(10) 0.0238(10) 0.0196(9) 0.0036(8) -0.0016(8) 0.0020(8)
C5 0.0163(10) 0.0218(10) 0.0208(9) 0.0026(8) -0.0037(8) 0.0022(8)
C6 0.0160(10) 0.0242(10) 0.0248(10) 0.0018(8) -0.0001(8) -0.0015(8)
C7 0.0182(14) 0.0233(14) 0.0214(14) 0.000 0.000 -0.0001(12)
C8 0.0194(11) 0.0241(10) 0.0217(10) -0.0014(9) 0.0025(8) 0.0009(9)
C9 0.0215(11) 0.0238(10) 0.0225(10) -0.0010(9) 0.0020(8) -0.0017(9)
C10 0.0221(12) 0.0317(12) 0.0327(12) -0.0034(10) 0.0045(9) -0.0035(10)
C11 0.0329(13) 0.0301(12) 0.0243(11) 0.0026(9) 0.0035(9) -0.0005(10)

loop_
_atom_type_symbol
_atom_type_description
_atom_type_scat_dispersion_real
_atom_type_scat_dispersion_imag
_atom_type_scat_source
C C 0.0181 0.0091 'International Tables Vol C Tables 4.2.6.8 and 6.1.1.4'
H H 0.0000 0.0000 'International Tables Vol C Tables 4.2.6.8 and 6.1.1.4'
N N 0.0311 0.0180 'International Tables Vol C Tables 4.2.6.8 and 6.1.1.4'
O O 0.0492 0.0322 'International Tables Vol C Tables 4.2.6.8 and 6.1.1.4'

loop_
_geom_angle_atom_site_label_1
_geom_angle_atom_site_label_2
_geom_angle_atom_site_label_3
_geom_angle
_geom_angle_site_symmetry_1
_geom_angle_site_symmetry_3
_geom_angle_publ_flag
C1 O3 H3 109.5 . . ?
O1 N1 O2 122.13(19) . . ?
O1 N1 C2 119.39(18) . . ?
O2 N1 C2 118.46(18) . . ?
O3 C1 C6 117.64(18) . . ?
O3 C1 C2 124.2(2) . . ?
C6 C1 C2 118.16(19) . . ?
C3 C2 C1 121.8(2) . . ?
C3 C2 N1 117.87(19) . . ?
C1 C2 N1 120.31(19) . . ?
C4 C3 C2 119.2(2) . . ?
C4 C3 H3A 120.4 . . ?
C2 C3 H3A 120.4 . . ?
C3 C4 C5 119.3(2) . . ?
C3 C4 C9 128.7(2) . . ?
C5 C4 C9 112.06(18) . . ?
C6 C5 C4 121.86(19) . . ?
C6 C5 C7 126.66(18) . . ?
C4 C5 C7 111.47(17) . . ?
C5 C6 C1 119.73(19) . . ?
C5 C6 H6 120.1 . . ?
C1 C6 H6 120.1 . . ?
C5 C7 C5 113.7(2) . 2_665 ?
C5 C7 C8 112.17(11) . 2_665 ?
C5 C7 C8 101.77(11) 2_665 2_665 ?
C5 C7 C8 101.76(11) . . ?
C5 C7 C8 112.18(11) 2_665 . ?
C8 C7 C8 115.8(2) 2_665 . ?
C9 C8 C7 108.19(15) . . ?
C9 C8 H8A 110.1 . . ?
C7 C8 H8A 110.1 . . ?
C9 C8 H8B 110.1 . . ?
C7 C8 H8B 110.1 . . ?
H8A C8 H8B 108.4 . . ?
C4 C9 C10 112.53(18) . . ?
C4 C9 C11 110.06(17) . . ?
C10 C9 C11 109.98(19) . . ?
C4 C9 C8 101.46(16) . . ?
C10 C9 C8 111.14(18) . . ?
C11 C9 C8 111.44(18) . . ?
C9 C10 H10A 109.5 . . ?
C9 C10 H10B 109.5 . . ?
H10A C10 H10B 109.5 . . ?
C9 C10 H10C 109.5 . . ?
H10A C10 H10C 109.5 . . ?
H10B C10 H10C 109.5 . . ?
C9 C11 H11A 109.5 . . ?
C9 C11 H11B 109.5 . . ?
H11A C11 H11B 109.5 . . ?
C9 C11 H11C 109.5 . . ?
H11A C11 H11C 109.5 . . ?
H11B C11 H11C 109.5 . . ?

loop_
_geom_bond_atom_site_label_1
_geom_bond_atom_site_label_2
_geom_bond_distance
_geom_bond_site_symmetry_2
_geom_bond_publ_flag
O1 N1 1.222(3) . ?
O2 N1 1.242(2) . ?
O3 C1 1.350(3) . ?
O3 H3 0.8400 . ?
N1 C2 1.449(3) . ?
C1 C6 1.389(3) . ?
C1 C2 1.409(3) . ?
C2 C3 1.396(3) . ?
C3 C4 1.374(3) . ?
C3 H3A 0.9500 . ?
C4 C5 1.399(3) . ?
C4 C9 1.515(3) . ?
C5 C6 1.380(3) . ?
C5 C7 1.515(3) . ?
C6 H6 0.9500 . ?
C7 C8 1.558(2) 2_665 ?
C7 C8 1.558(2) . ?
C8 C9 1.557(3) . ?
C8 H8A 0.9900 . ?
C8 H8B 0.9900 . ?
C9 C10 1.524(3) . ?
C9 C11 1.535(3) . ?
C10 H10A 0.9800 . ?
C10 H10B 0.9800 . ?
C10 H10C 0.9800 . ?
C11 H11A 0.9800 . ?
C11 H11B 0.9800 . ?
C11 H11C 0.9800 . ?
